data_7716417
loop_
_publ_author_name
'Franzen, Jonas H.'
'Wilm, Lukas F. B.'
'Rotering, Philipp'
'Wurst, Klaus'
'Seidl, Michael'
'Dielmann, Fabian'

_publ_section_title
;
 Electron-rich pyridines with <i>para</i>-N-heterocyclic imine
 substituents: ligand properties and coordination to CO<sub>2</sub>,
 SO<sub>2</sub>, BCl<sub>3</sub> and Pd<sup>II</sup> complexes.
;
_journal_issue 28
_journal_name_full 'Dalton transactions (Cambridge, England : 2003)'
_journal_page_first 11876
_journal_page_last 11883
_journal_paper_doi 10.1039/d4dt01399a
_journal_volume 53
_journal_year 2024
_chemical_formula_moiety 'C16 H24 N4 O2 S, C2 H4 O0.5'
_chemical_formula_sum 'C18 H28 N4 O2.5 S'
_chemical_formula_weight 372.50
_space_group_crystal_system monoclinic
_space_group_IT_number 15
_space_group_name_Hall '-C 2yc'
_space_group_name_H-M_alt 'C 1 2/c 1'
_atom_sites_solution_hydrogens geom
_atom_sites_solution_primary iterative
_audit_creation_date 2024-05-08
_audit_creation_method
;
Olex2 1.5-alpha
(compiled 2024.02.16 svn.r378c4104 for OlexSys, GUI svn.r6928)
;
_audit_update_record
;
2024-05-08 deposited with the CCDC.	2024-06-18 downloaded from the CCDC.
;
_cell_angle_alpha 90
_cell_angle_beta 95.7146(6)
_cell_angle_gamma 90
_cell_formula_units_Z 8
_cell_length_a 20.7329(3)
_cell_length_b 10.41810(10)
_cell_length_c 17.8347(2)
_cell_measurement_reflns_used 9878
_cell_measurement_temperature 100(2)
_cell_measurement_theta_max 29.593
_cell_measurement_theta_min 2.875
_cell_volume 3833.10(8)
_computing_cell_refinement 'Bruker SAINT-V 8.34A'
_computing_data_collection 'Bruker Apex III'
_computing_data_reduction 'Bruker SAINT-V 8.34A'
_computing_molecular_graphics 'Olex2 1.5-alpha (Dolomanov et al., 2009)'
_computing_publication_material 'Olex2 1.5-alpha (Dolomanov et al., 2009)'
_computing_structure_refinement 'SHELXL 2018/3 (Sheldrick, 2015)'
_computing_structure_solution
;
Superflip  (Palatinus & Chapuis, 2007;Palatinus & van der Lee, 2008;
Palatinus et al., 2012)
;
_diffrn_ambient_temperature 100.00
_diffrn_measured_fraction_theta_full 0.997
_diffrn_measured_fraction_theta_max 0.998
_diffrn_measurement_device_type 'Bruker APEX-II CCD'
_diffrn_measurement_method '\f and \w scans'
_diffrn_radiation_type MoK\a
_diffrn_radiation_wavelength 0.71073
_diffrn_reflns_av_R_equivalents 0.0237
_diffrn_reflns_av_unetI/netI 0.0157
_diffrn_reflns_Laue_measured_fraction_full 0.997
_diffrn_reflns_Laue_measured_fraction_max 0.998
_diffrn_reflns_limit_h_max 28
_diffrn_reflns_limit_h_min -28
_diffrn_reflns_limit_k_max 14
_diffrn_reflns_limit_k_min -14
_diffrn_reflns_limit_l_max 24
_diffrn_reflns_limit_l_min -24
_diffrn_reflns_number 32208
_diffrn_reflns_point_group_measured_fraction_full 0.997
_diffrn_reflns_point_group_measured_fraction_max 0.998
_diffrn_reflns_theta_full 25.242
_diffrn_reflns_theta_max 29.614
_diffrn_reflns_theta_min 3.550
_exptl_absorpt_coefficient_mu 0.191
_exptl_absorpt_correction_T_max 1.0000
_exptl_absorpt_correction_T_min 0.8888
_exptl_absorpt_correction_type multi-scan
_exptl_absorpt_process_details
;
? was used for absorption correction.
wR2(int) was 0.1033 before and 0.0387 after correction.
The Ratio of minimum to maximum transmission is 0.8888.
The \l/2 correction factor is Not present.
;
_exptl_crystal_colour colourless
_exptl_crystal_colour_primary colourless
_exptl_crystal_density_diffrn 1.291
_exptl_crystal_description block
_exptl_crystal_F_000 1600
_exptl_crystal_size_max 0.49
_exptl_crystal_size_mid 0.45
_exptl_crystal_size_min 0.03
_refine_diff_density_max 0.983
_refine_diff_density_min -0.692
_refine_diff_density_rms 0.061
_refine_ls_extinction_method none
_refine_ls_goodness_of_fit_ref 1.021
_refine_ls_hydrogen_treatment constr
_refine_ls_matrix_type full
_refine_ls_number_parameters 267
_refine_ls_number_reflns 5386
_refine_ls_number_restraints 0
_refine_ls_restrained_S_all 1.021
_refine_ls_R_factor_all 0.0606
_refine_ls_R_factor_gt 0.0553
_refine_ls_shift/su_max 0.001
_refine_ls_shift/su_mean 0.000
_refine_ls_structure_factor_coef Fsqd
_refine_ls_weighting_details 'w=1/[\s^2^(Fo^2^)+(0.0595P)^2^+7.7599P] where P=(Fo^2^+2Fc^2^)/3'
_refine_ls_weighting_scheme calc
_refine_ls_wR_factor_gt 0.1371
_refine_ls_wR_factor_ref 0.1412
_reflns_Friedel_coverage 0.000
_reflns_number_gt 4791
_reflns_number_total 5386
_reflns_threshold_expression 'I > 2\s(I)'
_cod_data_source_file d4dt01399a2.cif
_cod_data_source_block compound_4
_cod_depositor_comments 'Adding full bibliography for 7716413--7716422.cif.'
_cod_original_formula_sum 'C18 H28 N4 O2.50 S'
_cod_database_code 7716417
_shelx_shelxl_version_number 2018/3
_shelx_space_group_comment
;
The symmetry employed for this shelxl refinement is uniquely defined
by the following loop, which should always be used as a source of
symmetry information in preference to the above space-group names.
They are only intended as comments.
;
_olex2_refinement_description
;
1. Fixed Uiso
 At 1.2 times of:
  All C(H) groups, All C(H,H) groups
 At 1.5 times of:
  All C(H,H,H) groups
2. Others
 Sof(C14A)=Sof(H14A)=Sof(C15A)=Sof(H15D)=Sof(H15E)=Sof(H15F)=Sof(C16A)=
 Sof(H16D)=Sof(H16E)=Sof(H16F)=1-FVAR(1)
 Sof(C14)=Sof(H14)=Sof(C15)=Sof(H15A)=Sof(H15B)=Sof(H15C)=Sof(C16)=Sof(H16A)=
 Sof(H16B)=Sof(H16C)=FVAR(1)
3.a Ternary CH refined with riding coordinates:
 C11(H11), C14(H14), C14A(H14A)
3.b Secondary CH2 refined with riding coordinates:
 C17(H17A,H17B), C18(H18A,H18B)
3.c Aromatic/amide H refined with riding coordinates:
 C1(H1), C2(H2), C4(H4), C5(H5)
3.d Idealised Me refined as rotating group:
 C9(H9A,H9B,H9C), C10(H10A,H10B,H10C), C12(H12A,H12B,H12C), C13(H13A,H13B,
 H13C), C15(H15A,H15B,H15C), C15A(H15D,H15E,H15F), C16(H16A,H16B,H16C),
 C16A(H16D,H16E,H16F)
;
_olex2_submission_special_instructions 'No special instructions were received'

loop_
_space_group_symop_operation_xyz
'x, y, z'
'-x, y, -z+1/2'
'x+1/2, y+1/2, z'
'-x+1/2, y+1/2, -z+1/2'
'-x, -y, -z'
'x, -y, z-1/2'
'-x+1/2, -y+1/2, -z'
'x+1/2, -y+1/2, z-1/2'

loop_
_atom_site_label
_atom_site_type_symbol
_atom_site_fract_x
_atom_site_fract_y
_atom_site_fract_z
_atom_site_U_iso_or_equiv
_atom_site_adp_type
_atom_site_occupancy
_atom_site_site_symmetry_order
_atom_site_calc_flag
_atom_site_refinement_flags_posn
_atom_site_refinement_flags_adp
_atom_site_refinement_flags_occupancy
_atom_site_disorder_assembly
_atom_site_disorder_group
S1 S 0.45510(2) 0.70800(4) 0.47947(2) 0.02996(12) Uani 1 1 d . . . . .
O1 O 0.51515(6) 0.66098(18) 0.45841(9) 0.0481(4) Uani 1 1 d . . . A 2
O2 O 0.43905(11) 0.83642(17) 0.45893(15) 0.0961(10) Uani 1 1 d . . . B 1
N1 N 0.39226(6) 0.62075(13) 0.40529(7) 0.0208(2) Uani 1 1 d . . . . .
N2 N 0.24954(8) 0.43484(14) 0.26640(8) 0.0300(3) Uani 1 1 d . . . . .
N3 N 0.22441(6) 0.51372(12) 0.14003(7) 0.0215(3) Uani 1 1 d . . . . .
N4 N 0.14855(7) 0.53003(15) 0.21517(9) 0.0317(3) Uani 1 1 d . . . . .
C1 C 0.38477(8) 0.49223(15) 0.40823(8) 0.0235(3) Uani 1 1 d . . . . .
H1 H 0.412756 0.443784 0.442903 0.028 Uiso 1 1 calc R U . . .
C2 C 0.33802(8) 0.43007(15) 0.36265(9) 0.0255(3) Uani 1 1 d . . . . .
H2 H 0.333817 0.339560 0.366470 0.031 Uiso 1 1 calc R U . . .
C3 C 0.29539(7) 0.49907(14) 0.30938(8) 0.0204(3) Uani 1 1 d . . . . .
C4 C 0.30485(7) 0.63471(14) 0.30832(8) 0.0195(3) Uani 1 1 d . . . . .
H4 H 0.278236 0.686739 0.274156 0.023 Uiso 1 1 calc R U . . .
C5 C 0.35249(7) 0.68971(14) 0.35679(8) 0.0209(3) Uani 1 1 d . . . . .
H5 H 0.357560 0.780309 0.356009 0.025 Uiso 1 1 calc R U . . .
C6 C 0.21110(8) 0.49458(14) 0.21188(8) 0.0231(3) Uani 1 1 d . . . . .
C7 C 0.16891(8) 0.56134(15) 0.09776(9) 0.0269(3) Uani 1 1 d . . . . .
C8 C 0.12228(8) 0.57122(17) 0.14437(12) 0.0333(4) Uani 1 1 d . . . . .
C9 C 0.16344(11) 0.5868(2) 0.01514(11) 0.0433(5) Uani 1 1 d . . . . .
H9A H 0.202261 0.632106 0.002291 0.065 Uiso 1 1 calc R U . . .
H9B H 0.125069 0.639703 0.001059 0.065 Uiso 1 1 calc R U . . .
H9C H 0.159380 0.505155 -0.012266 0.065 Uiso 1 1 calc R U . . .
C10 C 0.05351(10) 0.6130(2) 0.12633(17) 0.0544(6) Uani 1 1 d . . . . .
H10A H 0.024469 0.540999 0.134101 0.082 Uiso 1 1 calc R U . . .
H10B H 0.046846 0.640979 0.073676 0.082 Uiso 1 1 calc R U . . .
H10C H 0.044128 0.684274 0.159398 0.082 Uiso 1 1 calc R U . . .
C11 C 0.28833(8) 0.48404(17) 0.11493(9) 0.0276(3) Uani 1 1 d . . . . .
H11 H 0.315124 0.446413 0.159266 0.033 Uiso 1 1 calc R U . . .
C12 C 0.28339(9) 0.38220(18) 0.05363(11) 0.0338(4) Uani 1 1 d . . . . .
H12A H 0.256904 0.310574 0.068735 0.051 Uiso 1 1 calc R U . . .
H12B H 0.326859 0.351004 0.046074 0.051 Uiso 1 1 calc R U . . .
H12C H 0.263201 0.419361 0.006532 0.051 Uiso 1 1 calc R U . . .
C13 C 0.32297(11) 0.6049(2) 0.09315(12) 0.0440(5) Uani 1 1 d . . . . .
H13A H 0.300870 0.639964 0.046468 0.066 Uiso 1 1 calc R U . . .
H13B H 0.367923 0.584120 0.085403 0.066 Uiso 1 1 calc R U . . .
H13C H 0.322445 0.668596 0.133518 0.066 Uiso 1 1 calc R U . . .
C14 C 0.10846(16) 0.5337(3) 0.27768(19) 0.0242(7) Uani 0.692(10) 1 d . . P C 1
H14 H 0.065367 0.570816 0.258909 0.029 Uiso 0.692(10) 1 calc R U P C 1
C14A C 0.1305(4) 0.4982(7) 0.3012(4) 0.0259(16) Uani 0.308(10) 1 d . . P C 2
H14A H 0.169416 0.462354 0.331836 0.031 Uiso 0.308(10) 1 calc R U P C 2
C15 C 0.0980(3) 0.3981(6) 0.3034(4) 0.0356(10) Uani 0.692(10) 1 d . . P C 1
H15A H 0.074952 0.349126 0.262085 0.053 Uiso 0.692(10) 1 calc R U P C 1
H15B H 0.072169 0.399249 0.346522 0.053 Uiso 0.692(10) 1 calc R U P C 1
H15C H 0.140004 0.357694 0.318243 0.053 Uiso 0.692(10) 1 calc R U P C 1
C15A C 0.0752(5) 0.3997(14) 0.2963(8) 0.032(2) Uani 0.308(10) 1 d . . P C 2
H15D H 0.037412 0.434807 0.265626 0.049 Uiso 0.308(10) 1 calc R U P C 2
H15E H 0.063457 0.380997 0.347101 0.049 Uiso 0.308(10) 1 calc R U P C 2
H15F H 0.089241 0.320543 0.273176 0.049 Uiso 0.308(10) 1 calc R U P C 2
C16 C 0.1395(2) 0.6204(4) 0.3398(2) 0.0310(8) Uani 0.692(10) 1 d . . P C 1
H16A H 0.180241 0.582160 0.361654 0.046 Uiso 0.692(10) 1 calc R U P C 1
H16B H 0.109946 0.630233 0.379042 0.046 Uiso 0.692(10) 1 calc R U P C 1
H16C H 0.148166 0.704799 0.318659 0.046 Uiso 0.692(10) 1 calc R U P C 1
C16A C 0.1135(5) 0.6287(9) 0.3321(5) 0.0330(18) Uani 0.308(10) 1 d . . P C 2
H16D H 0.150538 0.686831 0.330941 0.050 Uiso 0.308(10) 1 calc R U P C 2
H16E H 0.102914 0.619049 0.384159 0.050 Uiso 0.308(10) 1 calc R U P C 2
H16F H 0.076020 0.664293 0.301137 0.050 Uiso 0.308(10) 1 calc R U P C 2
O3 O 0.500000 0.34114(19) 0.250000 0.0442(5) Uani 1 2 d S T P . .
C17 C 0.53069(10) 0.4206(2) 0.30871(12) 0.0390(4) Uani 1 1 d . . . . .
H17A H 0.575790 0.391767 0.322681 0.047 Uiso 1 1 calc R U . . .
H17B H 0.506751 0.416406 0.353984 0.047 Uiso 1 1 calc R U . . .
C18 C 0.53002(9) 0.55552(18) 0.27818(10) 0.0334(4) Uani 1 1 d . . . . .
H18A H 0.569577 0.573682 0.253175 0.040 Uiso 1 1 calc R U . . .
H18B H 0.526255 0.619420 0.318598 0.040 Uiso 1 1 calc R U . . .

loop_
_atom_site_aniso_label
_atom_site_aniso_U_11
_atom_site_aniso_U_22
_atom_site_aniso_U_33
_atom_site_aniso_U_23
_atom_site_aniso_U_13
_atom_site_aniso_U_12
S1 0.02139(19) 0.0350(2) 0.0320(2) -0.00836(16) -0.00485(15) 0.00188(15)
O1 0.0226(6) 0.0747(11) 0.0454(8) -0.0184(8) -0.0045(5) 0.0053(7)
O2 0.0968(16) 0.0301(8) 0.141(2) -0.0164(10) -0.0891(16) 0.0103(9)
N1 0.0165(5) 0.0236(6) 0.0219(6) -0.0012(5) -0.0003(4) 0.0021(4)
N2 0.0429(8) 0.0238(6) 0.0216(6) 0.0024(5) -0.0050(6) -0.0117(6)
N3 0.0212(6) 0.0228(6) 0.0199(6) 0.0010(5) -0.0008(4) -0.0024(5)
N4 0.0307(7) 0.0302(7) 0.0356(8) -0.0131(6) 0.0111(6) -0.0068(6)
C1 0.0254(7) 0.0235(7) 0.0214(6) 0.0037(5) 0.0020(5) 0.0060(6)
C2 0.0351(8) 0.0187(7) 0.0226(7) 0.0028(5) 0.0022(6) 0.0013(6)
C3 0.0237(7) 0.0201(7) 0.0178(6) -0.0005(5) 0.0041(5) -0.0018(5)
C4 0.0181(6) 0.0189(6) 0.0213(6) 0.0002(5) 0.0008(5) 0.0025(5)
C5 0.0179(6) 0.0191(6) 0.0257(7) -0.0002(5) 0.0016(5) 0.0016(5)
C6 0.0274(7) 0.0206(7) 0.0211(7) -0.0037(5) 0.0020(5) -0.0074(5)
C7 0.0284(8) 0.0195(7) 0.0304(8) -0.0026(6) -0.0086(6) 0.0003(6)
C8 0.0263(8) 0.0235(7) 0.0487(10) -0.0117(7) -0.0032(7) 0.0009(6)
C9 0.0554(12) 0.0351(10) 0.0350(10) 0.0069(8) -0.0173(9) 0.0000(9)
C10 0.0290(10) 0.0438(12) 0.0887(18) -0.0167(12) -0.0031(10) 0.0120(9)
C11 0.0215(7) 0.0345(8) 0.0271(7) 0.0042(6) 0.0043(6) -0.0026(6)
C12 0.0357(9) 0.0315(9) 0.0361(9) 0.0010(7) 0.0131(7) 0.0018(7)
C13 0.0436(11) 0.0486(12) 0.0416(10) -0.0007(9) 0.0130(8) -0.0221(9)
C14 0.0254(13) 0.0242(12) 0.0230(13) 0.0017(10) 0.0023(11) 0.0034(10)
C14A 0.031(3) 0.035(3) 0.012(2) 0.005(2) 0.001(2) 0.015(3)
C15 0.041(3) 0.0285(16) 0.040(2) 0.0046(14) 0.015(2) -0.001(2)
C15A 0.036(5) 0.030(3) 0.032(4) 0.005(3) 0.006(5) 0.003(5)
C16 0.0293(19) 0.0365(15) 0.0273(14) -0.0064(11) 0.0036(15) 0.0039(16)
C16A 0.030(4) 0.036(4) 0.033(3) -0.011(3) 0.003(4) 0.002(4)
O3 0.0606(13) 0.0257(9) 0.0454(11) 0.000 0.0008(10) 0.000
C17 0.0322(9) 0.0350(9) 0.0485(11) 0.0055(8) -0.0020(8) -0.0026(7)
C18 0.0384(9) 0.0303(8) 0.0335(9) -0.0025(7) 0.0137(7) -0.0064(7)

loop_
_atom_type_symbol
_atom_type_description
_atom_type_scat_dispersion_real
_atom_type_scat_dispersion_imag
_atom_type_scat_source
C C 0.0033 0.0016 'International Tables Vol C Tables 4.2.6.8 and 6.1.1.4'
H H 0.0000 0.0000 'International Tables Vol C Tables 4.2.6.8 and 6.1.1.4'
N N 0.0061 0.0033 'International Tables Vol C Tables 4.2.6.8 and 6.1.1.4'
O O 0.0106 0.0060 'International Tables Vol C Tables 4.2.6.8 and 6.1.1.4'
S S 0.1246 0.1234 'International Tables Vol C Tables 4.2.6.8 and 6.1.1.4'

loop_
_geom_angle_atom_site_label_1
_geom_angle_atom_site_label_2
_geom_angle_atom_site_label_3
_geom_angle
_geom_angle_site_symmetry_1
_geom_angle_site_symmetry_3
_geom_angle_publ_flag
O1 S1 N1 101.54(7) . . ?
O2 S1 N1 97.96(8) . . ?
C1 N1 S1 119.97(10) . . ?
C5 N1 S1 120.35(11) . . ?
C5 N1 C1 119.36(13) . . ?
C3 N2 C6 121.17(14) . . ?
C6 N3 C7 109.13(13) . . ?
C6 N3 C11 122.12(13) . . ?
C7 N3 C11 128.74(13) . . ?
C6 N4 C8 109.53(14) . . ?
C6 N4 C14 131.5(2) . . ?
C6 N4 C14A 107.0(3) . . ?
C8 N4 C14 119.0(2) . . ?
C8 N4 C14A 143.3(3) . . ?
N1 C1 H1 119.2 . . ?
N1 C1 C2 121.69(14) . . ?
C2 C1 H1 119.2 . . ?
C1 C2 H2 119.5 . . ?
C1 C2 C3 120.92(14) . . ?
C3 C2 H2 119.5 . . ?
N2 C3 C2 119.14(14) . . ?
N2 C3 C4 125.29(14) . . ?
C2 C3 C4 115.54(13) . . ?
C3 C4 H4 120.1 . . ?
C5 C4 C3 119.77(13) . . ?
C5 C4 H4 120.1 . . ?
N1 C5 C4 122.69(14) . . ?
N1 C5 H5 118.7 . . ?
C4 C5 H5 118.7 . . ?
N2 C6 N3 126.19(15) . . ?
N2 C6 N4 126.49(15) . . ?
N3 C6 N4 106.70(14) . . ?
N3 C7 C9 124.90(16) . . ?
C8 C7 N3 107.32(15) . . ?
C8 C7 C9 127.66(17) . . ?
N4 C8 C10 124.3(2) . . ?
C7 C8 N4 107.32(15) . . ?
C7 C8 C10 128.3(2) . . ?
C7 C9 H9A 109.5 . . ?
C7 C9 H9B 109.5 . . ?
C7 C9 H9C 109.5 . . ?
H9A C9 H9B 109.5 . . ?
H9A C9 H9C 109.5 . . ?
H9B C9 H9C 109.5 . . ?
C8 C10 H10A 109.5 . . ?
C8 C10 H10B 109.5 . . ?
C8 C10 H10C 109.5 . . ?
H10A C10 H10B 109.5 . . ?
H10A C10 H10C 109.5 . . ?
H10B C10 H10C 109.5 . . ?
N3 C11 H11 106.7 . . ?
N3 C11 C12 111.52(13) . . ?
N3 C11 C13 111.48(16) . . ?
C12 C11 H11 106.7 . . ?
C13 C11 H11 106.7 . . ?
C13 C11 C12 113.23(15) . . ?
C11 C12 H12A 109.5 . . ?
C11 C12 H12B 109.5 . . ?
C11 C12 H12C 109.5 . . ?
H12A C12 H12B 109.5 . . ?
H12A C12 H12C 109.5 . . ?
H12B C12 H12C 109.5 . . ?
C11 C13 H13A 109.5 . . ?
C11 C13 H13B 109.5 . . ?
C11 C13 H13C 109.5 . . ?
H13A C13 H13B 109.5 . . ?
H13A C13 H13C 109.5 . . ?
H13B C13 H13C 109.5 . . ?
N4 C14 H14 108.2 . . ?
N4 C14 C15 108.6(3) . . ?
N4 C14 C16 109.9(2) . . ?
C15 C14 H14 108.2 . . ?
C15 C14 C16 113.5(5) . . ?
C16 C14 H14 108.2 . . ?
N4 C14A H14A 109.8 . . ?
C15A C14A N4 108.6(7) . . ?
C15A C14A H14A 109.8 . . ?
C16A C14A N4 103.9(6) . . ?
C16A C14A H14A 109.8 . . ?
C16A C14A C15A 114.7(9) . . ?
C14 C15 H15A 109.5 . . ?
C14 C15 H15B 109.5 . . ?
C14 C15 H15C 109.5 . . ?
H15A C15 H15B 109.5 . . ?
H15A C15 H15C 109.5 . . ?
H15B C15 H15C 109.5 . . ?
C14A C15A H15D 109.5 . . ?
C14A C15A H15E 109.5 . . ?
C14A C15A H15F 109.5 . . ?
H15D C15A H15E 109.5 . . ?
H15D C15A H15F 109.5 . . ?
H15E C15A H15F 109.5 . . ?
C14 C16 H16A 109.5 . . ?
C14 C16 H16B 109.5 . . ?
C14 C16 H16C 109.5 . . ?
H16A C16 H16B 109.5 . . ?
H16A C16 H16C 109.5 . . ?
H16B C16 H16C 109.5 . . ?
C14A C16A H16D 109.5 . . ?
C14A C16A H16E 109.5 . . ?
C14A C16A H16F 109.5 . . ?
H16D C16A H16E 109.5 . . ?
H16D C16A H16F 109.5 . . ?
H16E C16A H16F 109.5 . . ?
C17 O3 C17 109.4(2) 2_655 . ?
O3 C17 H17A 110.4 . . ?
O3 C17 H17B 110.4 . . ?
O3 C17 C18 106.70(16) . . ?
H17A C17 H17B 108.6 . . ?
C18 C17 H17A 110.4 . . ?
C18 C17 H17B 110.4 . . ?
C17 C18 C18 102.50(11) . 2_655 ?
C17 C18 H18A 111.3 . . ?
C17 C18 H18B 111.3 . . ?
C18 C18 H18A 111.3 2_655 . ?
C18 C18 H18B 111.3 2_655 . ?
H18A C18 H18B 109.2 . . ?

loop_
_geom_bond_atom_site_label_1
_geom_bond_atom_site_label_2
_geom_bond_distance
_geom_bond_site_symmetry_2
_geom_bond_publ_flag
S1 O1 1.4229(15) . ?
S1 O2 1.4180(19) . ?
S1 N1 1.9826(13) . ?
N1 C1 1.350(2) . ?
N1 C5 1.3424(19) . ?
N2 C3 1.3394(19) . ?
N2 C6 1.347(2) . ?
N3 C6 1.3522(19) . ?
N3 C7 1.4020(19) . ?
N3 C11 1.473(2) . ?
N4 C6 1.355(2) . ?
N4 C8 1.392(3) . ?
N4 C14 1.456(3) . ?
N4 C14A 1.648(6) . ?
C1 H1 0.9500 . ?
C1 C2 1.365(2) . ?
C2 H2 0.9500 . ?
C2 C3 1.426(2) . ?
C3 C4 1.427(2) . ?
C4 H4 0.9500 . ?
C4 C5 1.372(2) . ?
C5 H5 0.9500 . ?
C7 C8 1.340(3) . ?
C7 C9 1.490(3) . ?
C8 C10 1.495(3) . ?
C9 H9A 0.9800 . ?
C9 H9B 0.9800 . ?
C9 H9C 0.9800 . ?
C10 H10A 0.9800 . ?
C10 H10B 0.9800 . ?
C10 H10C 0.9800 . ?
C11 H11 1.0000 . ?
C11 C12 1.520(3) . ?
C11 C13 1.519(2) . ?
C12 H12A 0.9800 . ?
C12 H12B 0.9800 . ?
C12 H12C 0.9800 . ?
C13 H13A 0.9800 . ?
C13 H13B 0.9800 . ?
C13 H13C 0.9800 . ?
C14 H14 1.0000 . ?
C14 C15 1.508(7) . ?
C14 C16 1.521(5) . ?
C14A H14A 1.0000 . ?
C14A C15A 1.536(15) . ?
C14A C16A 1.522(12) . ?
C15 H15A 0.9800 . ?
C15 H15B 0.9800 . ?
C15 H15C 0.9800 . ?
C15A H15D 0.9800 . ?
C15A H15E 0.9800 . ?
C15A H15F 0.9800 . ?
C16 H16A 0.9800 . ?
C16 H16B 0.9800 . ?
C16 H16C 0.9800 . ?
C16A H16D 0.9800 . ?
C16A H16E 0.9800 . ?
C16A H16F 0.9800 . ?
O3 C17 1.433(2) 2_655 ?
O3 C17 1.433(2) . ?
C17 H17A 0.9900 . ?
C17 H17B 0.9900 . ?
C17 C18 1.507(3) . ?
C18 C18 1.520(4) 2_655 ?
C18 H18A 0.9900 . ?
C18 H18B 0.9900 . ?

loop_
_geom_torsion_atom_site_label_1
_geom_torsion_atom_site_label_2
_geom_torsion_atom_site_label_3
_geom_torsion_atom_site_label_4
_geom_torsion
_geom_torsion_site_symmetry_1
_geom_torsion_site_symmetry_2
_geom_torsion_site_symmetry_3
_geom_torsion_site_symmetry_4
_geom_torsion_publ_flag
S1 N1 C1 C2 174.00(12) . . . . ?
S1 N1 C5 C4 -174.88(11) . . . . ?
N1 C1 C2 C3 0.5(2) . . . . ?
N2 C3 C4 C5 178.11(15) . . . . ?
N3 C7 C8 N4 0.00(18) . . . . ?
N3 C7 C8 C10 -177.78(18) . . . . ?
C1 N1 C5 C4 -1.4(2) . . . . ?
C1 C2 C3 N2 -179.07(15) . . . . ?
C1 C2 C3 C4 -0.7(2) . . . . ?
C2 C3 C4 C5 -0.1(2) . . . . ?
C3 N2 C6 N3 86.9(2) . . . . ?
C3 N2 C6 N4 -103.4(2) . . . . ?
C3 C4 C5 N1 1.2(2) . . . . ?
C5 N1 C1 C2 0.5(2) . . . . ?
C6 N2 C3 C2 -175.45(15) . . . . ?
C6 N2 C3 C4 6.4(2) . . . . ?
C6 N3 C7 C8 0.21(18) . . . . ?
C6 N3 C7 C9 -176.10(16) . . . . ?
C6 N3 C11 C12 118.70(16) . . . . ?
C6 N3 C11 C13 -113.65(17) . . . . ?
C6 N4 C8 C7 -0.21(19) . . . . ?
C6 N4 C8 C10 177.68(17) . . . . ?
C6 N4 C14 C15 -66.3(4) . . . . ?
C6 N4 C14 C16 58.4(4) . . . . ?
C6 N4 C14A C15A -118.7(7) . . . . ?
C6 N4 C14A C16A 118.8(7) . . . . ?
C7 N3 C6 N2 171.06(14) . . . . ?
C7 N3 C6 N4 -0.33(17) . . . . ?
C7 N3 C11 C12 -60.0(2) . . . . ?
C7 N3 C11 C13 67.6(2) . . . . ?
C8 N4 C6 N2 -171.02(15) . . . . ?
C8 N4 C6 N3 0.33(18) . . . . ?
C8 N4 C14 C15 115.3(4) . . . . ?
C8 N4 C14 C16 -120.0(3) . . . . ?
C8 N4 C14A C15A 55.1(9) . . . . ?
C8 N4 C14A C16A -67.4(7) . . . . ?
C9 C7 C8 N4 176.18(17) . . . . ?
C9 C7 C8 C10 -1.6(3) . . . . ?
C11 N3 C6 N2 -7.9(2) . . . . ?
C11 N3 C6 N4 -179.29(14) . . . . ?
C11 N3 C7 C8 179.07(15) . . . . ?
C11 N3 C7 C9 2.8(3) . . . . ?
C14 N4 C6 N2 10.5(3) . . . . ?
C14 N4 C6 N3 -178.15(18) . . . . ?
C14 N4 C8 C7 178.50(17) . . . . ?
C14 N4 C8 C10 -3.6(3) . . . . ?
C14A N4 C6 N2 5.1(3) . . . . ?
C14A N4 C6 N3 176.4(2) . . . . ?
C14A N4 C8 C7 -173.9(4) . . . . ?
C14A N4 C8 C10 4.0(5) . . . . ?
O3 C17 C18 C18 28.7(2) . . . 2_655 ?
C17 O3 C17 C18 -11.28(9) 2_655 . . . ?
